data_1562021
loop_
_publ_author_name
'Jin, Jun-Cheng'
'Tong, Wen-Quan'
'Fu, Ai-Yun'
'Xie, Cheng-Gen'
'Chang, Wen-Gui'
'Wu, Ju'
'Xu, Guang-Nian'
'Zhang, Ya-Nan'
'Li, Jun'
'Li, Yong'
'Yang, Peng-Qi'

_publ_section_title
;
 Four unexpected lanthanide coordination polymers involving in situ
 reaction of solvent N, N-Dimethylformamide
;
_journal_name_full 'Journal of Solid State Chemistry'
_journal_page_first 216
_journal_page_last 221
_journal_paper_doi 10.1016/j.jssc.2014.12.026
_journal_volume 225
_journal_year 2015
_chemical_formula_moiety 'C6 H7 N2 O8 Tb'
_chemical_formula_sum 'C6 H7 N2 O8 Tb'
_chemical_formula_weight 394.06
_space_group_IT_number 14
_space_group_name_Hall '-P 2ybc'
_space_group_name_H-M_alt 'P 1 21/c 1'
_symmetry_cell_setting monoclinic
_symmetry_space_group_name_H-M 'P 1 21/c 1'
_atom_sites_solution_hydrogens geom
_atom_sites_solution_primary direct
_atom_sites_solution_secondary difmap
_audit_creation_method SHELXL-97
_cell_angle_alpha 90.00
_cell_angle_beta 103.0790(10)
_cell_angle_gamma 90.00
_cell_formula_units_Z 4
_cell_length_a 9.7504(9)
_cell_length_b 7.2804(7)
_cell_length_c 14.0849(13)
_cell_measurement_temperature 293(2)
_cell_volume 973.91(16)
_computing_structure_refinement 'SHELXL-97 (Sheldrick, 1997)'
_computing_structure_solution 'SHELXS-97 (Sheldrick, 1990)'
_diffrn_ambient_temperature 293(2)
_diffrn_measured_fraction_theta_full 0.998
_diffrn_measured_fraction_theta_max 0.998
_diffrn_radiation_monochromator graphite
_diffrn_radiation_source 'fine-focus sealed tube'
_diffrn_radiation_type MoK\a
_diffrn_radiation_wavelength 0.71073
_diffrn_reflns_av_R_equivalents 0.0221
_diffrn_reflns_av_sigmaI/netI 0.0267
_diffrn_reflns_limit_h_max 11
_diffrn_reflns_limit_h_min -11
_diffrn_reflns_limit_k_max 8
_diffrn_reflns_limit_k_min -8
_diffrn_reflns_limit_l_max 9
_diffrn_reflns_limit_l_min -16
_diffrn_reflns_number 4694
_diffrn_reflns_theta_full 25.07
_diffrn_reflns_theta_max 25.07
_diffrn_reflns_theta_min 2.14
_exptl_absorpt_coefficient_mu 7.300
_exptl_absorpt_correction_T_max 0.6290
_exptl_absorpt_correction_T_min 0.3094
_exptl_absorpt_correction_type multi-scan
_exptl_crystal_density_diffrn 2.688
_exptl_crystal_density_method 'not measured'
_exptl_crystal_F_000 744
_exptl_crystal_size_max 0.21
_exptl_crystal_size_mid 0.16
_exptl_crystal_size_min 0.07
_refine_diff_density_max 0.592
_refine_diff_density_min -0.856
_refine_diff_density_rms 0.139
_refine_ls_extinction_method none
_refine_ls_goodness_of_fit_ref 1.071
_refine_ls_hydrogen_treatment mixed
_refine_ls_matrix_type full
_refine_ls_number_parameters 170
_refine_ls_number_reflns 1727
_refine_ls_number_restraints 6
_refine_ls_restrained_S_all 1.070
_refine_ls_R_factor_all 0.0216
_refine_ls_R_factor_gt 0.0193
_refine_ls_shift/su_max 0.001
_refine_ls_shift/su_mean 0.000
_refine_ls_structure_factor_coef Fsqd
_refine_ls_weighting_details 'calc w=1/[\s^2^(Fo^2^)+(0.0300P)^2^+0.0000P] where P=(Fo^2^+2Fc^2^)/3'
_refine_ls_weighting_scheme calc
_refine_ls_wR_factor_gt 0.0492
_refine_ls_wR_factor_ref 0.0507
_reflns_number_gt 1590
_reflns_number_total 1727
_reflns_threshold_expression >2sigma(I)
_cod_data_source_file JSSC-2015-225-216.cif
_cod_data_source_block 2
_cod_original_cell_volume 973.90(16)
_cod_original_sg_symbol_H-M P21/c
_cod_database_code 1562021

loop_
_symmetry_equiv_pos_as_xyz
'x, y, z'
'-x, y+1/2, -z+1/2'
'-x, -y, -z'
'x, -y-1/2, z-1/2'

loop_
_atom_site_label
_atom_site_type_symbol
_atom_site_fract_x
_atom_site_fract_y
_atom_site_fract_z
_atom_site_U_iso_or_equiv
_atom_site_adp_type
_atom_site_occupancy
_atom_site_symmetry_multiplicity
_atom_site_calc_flag
_atom_site_refinement_flags
_atom_site_disorder_assembly
_atom_site_disorder_group
Tb1 Tb 0.782604(16) 0.11936(2) 0.313754(12) 0.01167(9) Uani 1 1 d . . .
O1 O 0.5646(3) 0.2213(4) 0.2162(2) 0.0258(6) Uani 1 1 d . . .
O8 O 0.8430(3) -0.0386(4) 0.4635(2) 0.0273(7) Uani 1 1 d D . .
O7 O 0.9037(3) 0.3288(4) 0.4315(2) 0.0275(7) Uani 1 1 d D . .
O5 O 0.8340(4) 0.3620(4) 0.2199(3) 0.0410(9) Uani 1 1 d . . .
O3 O 0.2000(3) 0.4789(4) 0.3287(2) 0.0292(7) Uani 1 1 d . . .
O2 O 0.3553(3) 0.3535(4) 0.1927(2) 0.0251(7) Uani 1 1 d . . .
O4 O 0.1982(3) 0.3862(3) 0.4782(2) 0.0228(7) Uani 1 1 d . . .
O6 O 1.0211(3) 0.0455(4) 0.3352(2) 0.0325(7) Uani 1 1 d . . .
N1 N 0.6115(3) 0.2170(4) 0.4070(2) 0.0208(7) Uani 1 1 d . . .
N2 N 0.4732(3) 0.2679(5) 0.5079(2) 0.0233(7) Uani 1 1 d . . .
H2 H 0.4444 0.2720 0.5612 0.028 Uiso 1 1 calc R . .
C4 C 0.4651(4) 0.2901(5) 0.2479(3) 0.0174(8) Uani 1 1 d . . .
C5 C 0.2541(4) 0.4005(5) 0.4060(3) 0.0194(9) Uani 1 1 d . . .
C3 C 0.4828(4) 0.2849(5) 0.3552(3) 0.0182(8) Uani 1 1 d . . .
C6 C 0.9123(4) 0.4976(6) 0.2268(3) 0.0282(10) Uani 1 1 d . . .
H6 H 0.9223 0.5695 0.2825 0.034 Uiso 1 1 calc R . .
C1 C 0.6010(4) 0.2103(5) 0.4995(3) 0.0230(9) Uani 1 1 d . . .
H1 H 0.6723 0.1713 0.5513 0.028 Uiso 1 1 calc R . .
C2 C 0.3963(4) 0.3189(5) 0.4177(3) 0.0191(8) Uani 1 1 d . . .
H8B H 0.842(8) -0.153(3) 0.467(5) 0.12(3) Uiso 1 1 d D . .
H8A H 0.888(6) 0.006(7) 0.518(3) 0.09(2) Uiso 1 1 d D . .
H7A H 0.990(2) 0.352(7) 0.444(5) 0.08(2) Uiso 1 1 d D . .
H7B H 0.862(4) 0.409(5) 0.459(4) 0.047(17) Uiso 1 1 d D . .

loop_
_atom_site_aniso_label
_atom_site_aniso_U_11
_atom_site_aniso_U_22
_atom_site_aniso_U_33
_atom_site_aniso_U_23
_atom_site_aniso_U_13
_atom_site_aniso_U_12
Tb1 0.00918(12) 0.01505(12) 0.01081(13) -0.00103(7) 0.00235(8) -0.00021(6)
O1 0.0239(14) 0.0372(16) 0.0166(15) 0.0027(13) 0.0055(12) 0.0087(13)
O8 0.0279(16) 0.0253(16) 0.0244(18) 0.0057(13) -0.0031(14) -0.0054(13)
O7 0.0211(16) 0.0298(15) 0.0327(19) -0.0114(14) 0.0084(14) -0.0031(13)
O5 0.044(2) 0.0419(19) 0.035(2) 0.0076(15) 0.0063(17) -0.0211(15)
O3 0.0235(15) 0.0409(17) 0.0247(17) 0.0160(14) 0.0085(13) 0.0098(13)
O2 0.0247(16) 0.0303(15) 0.0192(16) -0.0008(12) 0.0026(13) 0.0100(12)
O4 0.0233(16) 0.0272(16) 0.0220(17) 0.0033(11) 0.0136(14) 0.0038(10)
O6 0.0223(15) 0.0485(18) 0.0271(18) -0.0088(15) 0.0061(14) 0.0049(14)
N1 0.0167(16) 0.0294(17) 0.0154(18) 0.0025(15) 0.0017(14) 0.0042(13)
N2 0.0258(18) 0.0327(18) 0.0118(17) -0.0001(14) 0.0049(14) 0.0064(14)
C4 0.018(2) 0.0172(17) 0.015(2) -0.0013(16) 0.0009(17) 0.0015(15)
C5 0.020(2) 0.0193(19) 0.021(2) -0.0009(17) 0.0083(18) -0.0016(15)
C3 0.0170(19) 0.0216(18) 0.016(2) 0.0011(16) 0.0028(16) 0.0035(15)
C6 0.024(2) 0.035(2) 0.026(3) 0.003(2) 0.007(2) -0.0049(18)
C1 0.019(2) 0.032(2) 0.017(2) 0.0006(18) 0.0013(17) 0.0062(16)
C2 0.0207(19) 0.0234(18) 0.013(2) 0.0025(17) 0.0028(17) 0.0044(16)

loop_
_atom_type_symbol
_atom_type_description
_atom_type_scat_dispersion_real
_atom_type_scat_dispersion_imag
_atom_type_scat_source
C C 0.0033 0.0016 'International Tables Vol C Tables 4.2.6.8 and 6.1.1.4'
H H 0.0000 0.0000 'International Tables Vol C Tables 4.2.6.8 and 6.1.1.4'
N N 0.0061 0.0033 'International Tables Vol C Tables 4.2.6.8 and 6.1.1.4'
O O 0.0106 0.0060 'International Tables Vol C Tables 4.2.6.8 and 6.1.1.4'
Tb Tb -0.1723 4.1537 'International Tables Vol C Tables 4.2.6.8 and 6.1.1.4'

loop_
_geom_angle_atom_site_label_1
_geom_angle_atom_site_label_2
_geom_angle_atom_site_label_3
_geom_angle
_geom_angle_site_symmetry_1
_geom_angle_site_symmetry_3
O3 Tb1 O5 76.91(11) 2_645 .
O3 Tb1 O6 75.07(10) 2_645 .
O5 Tb1 O6 84.97(12) . .
O3 Tb1 O2 75.71(11) 2_645 2_645
O5 Tb1 O2 143.04(11) . 2_645
O6 Tb1 O2 111.07(11) . 2_645
O3 Tb1 O8 120.84(11) 2_645 .
O5 Tb1 O8 146.72(11) . .
O6 Tb1 O8 74.47(11) . .
O2 Tb1 O8 69.95(10) 2_645 .
O3 Tb1 O7 141.07(11) 2_645 .
O5 Tb1 O7 76.77(12) . .
O6 Tb1 O7 74.53(11) . .
O2 Tb1 O7 138.63(11) 2_645 .
O8 Tb1 O7 72.72(11) . .
O3 Tb1 O1 82.34(10) 2_645 .
O5 Tb1 O1 73.36(11) . .
O6 Tb1 O1 151.71(11) . .
O2 Tb1 O1 78.78(10) 2_645 .
O8 Tb1 O1 132.87(10) . .
O7 Tb1 O1 116.38(10) . .
O3 Tb1 N1 142.45(10) 2_645 .
O5 Tb1 N1 110.16(12) . .
O6 Tb1 N1 140.79(10) . .
O2 Tb1 N1 78.84(11) 2_645 .
O8 Tb1 N1 74.00(11) . .
O7 Tb1 N1 74.30(11) . .
O1 Tb1 N1 65.85(10) . .
C4 O1 Tb1 125.4(2) . .
Tb1 O8 H8B 123(5) . .
Tb1 O8 H8A 126(4) . .
H8B O8 H8A 109(3) . .
Tb1 O7 H7A 127(4) . .
Tb1 O7 H7B 123(3) . .
H7A O7 H7B 108(3) . .
C6 O5 Tb1 140.2(3) . .
C5 O3 Tb1 151.1(3) . 2_655
C4 O2 Tb1 136.5(2) . 2_655
C6 O6 Tb1 129.2(3) 2_745 .
C1 N1 C3 105.5(3) . .
C1 N1 Tb1 136.6(3) . .
C3 N1 Tb1 117.7(3) . .
C1 N2 C2 109.1(3) . .
C1 N2 H2 125.5 . .
C2 N2 H2 125.5 . .
O2 C4 O1 122.8(4) . .
O2 C4 C3 121.7(4) . .
O1 C4 C3 115.4(3) . .
O3 C5 O4 124.9(4) . .
O3 C5 C2 119.0(4) . .
O4 C5 C2 116.1(4) . .
C2 C3 N1 109.8(3) . .
C2 C3 C4 134.6(3) . .
N1 C3 C4 115.3(3) . .
O5 C6 O6 125.1(5) . 2_755
O5 C6 H6 117.4 . .
O6 C6 H6 117.4 2_755 .
N1 C1 N2 110.6(3) . .
N1 C1 H1 124.7 . .
N2 C1 H1 124.7 . .
N2 C2 C3 105.0(3) . .
N2 C2 C5 120.9(4) . .
C3 C2 C5 134.1(4) . .

loop_
_geom_bond_atom_site_label_1
_geom_bond_atom_site_label_2
_geom_bond_distance
_geom_bond_site_symmetry_2
Tb1 O3 2.292(3) 2_645
Tb1 O5 2.328(3) .
Tb1 O6 2.339(3) .
Tb1 O2 2.347(3) 2_645
Tb1 O8 2.357(3) .
Tb1 O7 2.362(3) .
Tb1 O1 2.374(3) .
Tb1 N1 2.451(3) .
O1 C4 1.260(4) .
O8 H8B 0.83(2) .
O8 H8A 0.85(2) .
O7 H7A 0.839(19) .
O7 H7B 0.850(19) .
O5 C6 1.238(5) .
O3 C5 1.237(5) .
O3 Tb1 2.292(3) 2_655
O2 C4 1.259(5) .
O2 Tb1 2.347(3) 2_655
O4 C5 1.263(5) .
O6 C6 1.251(5) 2_745
N1 C1 1.331(5) .
N1 C3 1.392(5) .
N2 C1 1.345(5) .
N2 C2 1.372(5) .
N2 H2 0.8600 .
C4 C3 1.483(5) .
C5 C2 1.483(5) .
C3 C2 1.373(5) .
C6 O6 1.251(5) 2_755
C6 H6 0.9300 .
C1 H1 0.9300 .

loop_
_geom_torsion_atom_site_label_1
_geom_torsion_atom_site_label_2
_geom_torsion_atom_site_label_3
_geom_torsion_atom_site_label_4
_geom_torsion
_geom_torsion_site_symmetry_1
_geom_torsion_site_symmetry_2
_geom_torsion_site_symmetry_3
_geom_torsion_site_symmetry_4
O3 Tb1 O1 C4 165.0(3) 2_645 . . .
O5 Tb1 O1 C4 -116.5(3) . . . .
O6 Tb1 O1 C4 -158.0(3) . . . .
O2 Tb1 O1 C4 88.1(3) 2_645 . . .
O8 Tb1 O1 C4 39.5(3) . . . .
O7 Tb1 O1 C4 -51.0(3) . . . .
N1 Tb1 O1 C4 5.4(3) . . . .
O3 Tb1 O5 C6 -133.9(5) 2_645 . . .
O6 Tb1 O5 C6 -58.1(5) . . . .
O2 Tb1 O5 C6 -177.0(4) 2_645 . . .
O8 Tb1 O5 C6 -6.7(6) . . . .
O7 Tb1 O5 C6 17.1(5) . . . .
O1 Tb1 O5 C6 140.3(5) . . . .
N1 Tb1 O5 C6 84.6(5) . . . .
O3 Tb1 O6 C6 14.1(4) 2_645 . . 2_745
O5 Tb1 O6 C6 -63.7(4) . . . 2_745
O2 Tb1 O6 C6 82.0(4) 2_645 . . 2_745
O8 Tb1 O6 C6 142.7(4) . . . 2_745
O7 Tb1 O6 C6 -141.3(4) . . . 2_745
O1 Tb1 O6 C6 -24.0(5) . . . 2_745
N1 Tb1 O6 C6 -179.7(3) . . . 2_745
O3 Tb1 N1 C1 136.2(4) 2_645 . . .
O5 Tb1 N1 C1 -129.1(4) . . . .
O6 Tb1 N1 C1 -21.6(5) . . . .
O2 Tb1 N1 C1 88.2(4) 2_645 . . .
O8 Tb1 N1 C1 16.1(4) . . . .
O7 Tb1 N1 C1 -60.0(4) . . . .
O1 Tb1 N1 C1 170.8(4) . . . .
O3 Tb1 N1 C3 -36.9(4) 2_645 . . .
O5 Tb1 N1 C3 57.8(3) . . . .
O6 Tb1 N1 C3 165.4(2) . . . .
O2 Tb1 N1 C3 -84.8(3) 2_645 . . .
O8 Tb1 N1 C3 -157.0(3) . . . .
O7 Tb1 N1 C3 126.9(3) . . . .
O1 Tb1 N1 C3 -2.3(3) . . . .
Tb1 O2 C4 O1 -133.9(3) 2_655 . . .
Tb1 O2 C4 C3 48.7(5) 2_655 . . .
Tb1 O1 C4 O2 175.0(3) . . . .
Tb1 O1 C4 C3 -7.4(4) . . . .
Tb1 O3 C5 O4 159.9(4) 2_655 . . .
Tb1 O3 C5 C2 -18.9(8) 2_655 . . .
C1 N1 C3 C2 0.2(4) . . . .
Tb1 N1 C3 C2 175.2(2) . . . .
C1 N1 C3 C4 -175.1(3) . . . .
Tb1 N1 C3 C4 -0.1(4) . . . .
O2 C4 C3 C2 8.3(7) . . . .
O1 C4 C3 C2 -169.3(4) . . . .
O2 C4 C3 N1 -177.9(3) . . . .
O1 C4 C3 N1 4.5(5) . . . .
Tb1 O5 C6 O6 136.4(4) . . . 2_755
C3 N1 C1 N2 0.7(5) . . . .
Tb1 N1 C1 N2 -172.9(3) . . . .
C2 N2 C1 N1 -1.4(5) . . . .
C1 N2 C2 C3 1.4(4) . . . .
C1 N2 C2 C5 -175.7(3) . . . .
N1 C3 C2 N2 -1.0(4) . . . .
C4 C3 C2 N2 173.1(4) . . . .
N1 C3 C2 C5 175.6(4) . . . .
C4 C3 C2 C5 -10.4(8) . . . .
O3 C5 C2 N2 165.3(4) . . . .
O4 C5 C2 N2 -13.6(5) . . . .
O3 C5 C2 C3 -10.9(7) . . . .
O4 C5 C2 C3 170.2(4) . . . .
